data_7251811
loop_
_publ_author_name
'Saha, Agantuk'
Sunanda,
'Choudhury, Angshuman Roy'

_publ_section_title
;
 Synthesis and structural characterization of novel salts of ticlopidine
 with enhanced solubility and dissolution rate
;
_journal_issue 19
_journal_name_full CrystEngComm
_journal_page_first 3046
_journal_page_last 3055
_journal_paper_doi 10.1039/D6CE00015K
_journal_volume 28
_journal_year 2026
_chemical_formula_moiety 'C14 H15 Cl N S, C4 H3 O4'
_chemical_formula_sum 'C18 H18 Cl N O4 S'
_chemical_formula_weight 379.84
_chemical_name_systematic TPD-F13
_space_group_crystal_system monoclinic
_space_group_IT_number 14
_space_group_name_Hall '-P 2yn'
_space_group_name_H-M_alt 'P 1 21/n 1'
_atom_sites_solution_hydrogens geom
_audit_creation_date 2025-06-05
_audit_creation_method
;
Olex2 1.3
(compiled 2020.11.12 svn.r5f609507 for OlexSys, GUI svn.r6408)
;
_audit_update_record
;
2025-12-26 deposited with the CCDC.	2026-03-17 downloaded from the CCDC.
;
_cell_angle_alpha 90
_cell_angle_beta 91.119(6)
_cell_angle_gamma 90
_cell_formula_units_Z 4
_cell_length_a 5.6140(4)
_cell_length_b 20.5904(12)
_cell_length_c 15.3143(10)
_cell_measurement_reflns_used 3199
_cell_measurement_temperature 298(2)
_cell_measurement_theta_max 24.5000
_cell_measurement_theta_min 2.8340
_cell_volume 1769.9(2)
_computing_cell_refinement 'CrysAlisPro 1.171.39.35c (Rigaku OD, 2017)'
_computing_data_collection 'CrysAlisPro 1.171.39.35c (Rigaku OD, 2017)'
_computing_data_reduction 'CrysAlisPro 1.171.39.35c (Rigaku OD, 2017)'
_computing_molecular_graphics 'Olex2 1.3 (Dolomanov et al., 2009)'
_computing_publication_material 'Olex2 1.3 (Dolomanov et al., 2009)'
_computing_structure_refinement 'SHELXL 2018/3 (Sheldrick, 2015)'
_computing_structure_solution 'SHELXT 2018/2 (Sheldrick, 2018)'
_diffrn_ambient_temperature 298(2)
_diffrn_measured_fraction_theta_full 0.998
_diffrn_measured_fraction_theta_max 0.998
_diffrn_measurement_details
;
List of Runs (angles in degrees, time in seconds):

  # Type    Start    End  Width  t~exp~   \w     \q     \k     \f   Frames
#--------------------------------------------------------------------------
  1  \w    -69.00 119.00   1.00   30.00    --   29.89  54.00-180.00  188
  2  \w    -69.00 119.00   1.00   30.00    --   29.89  54.00 -90.00  188
;
_diffrn_measurement_device 'two-circle diffractometer'
_diffrn_measurement_device_type 'XtaLAB Mini (ROW)'
_diffrn_measurement_method '\w scans'
_diffrn_radiation_type MoK\a
_diffrn_radiation_wavelength 0.71073
_diffrn_reflns_av_R_equivalents 0.0332
_diffrn_reflns_av_unetI/netI 0.0322
_diffrn_reflns_Laue_measured_fraction_full 0.998
_diffrn_reflns_Laue_measured_fraction_max 0.998
_diffrn_reflns_limit_h_max 6
_diffrn_reflns_limit_h_min -6
_diffrn_reflns_limit_k_max 23
_diffrn_reflns_limit_k_min -24
_diffrn_reflns_limit_l_max 18
_diffrn_reflns_limit_l_min -18
_diffrn_reflns_number 10579
_diffrn_reflns_point_group_measured_fraction_full 0.998
_diffrn_reflns_point_group_measured_fraction_max 0.998
_diffrn_reflns_theta_full 25.051
_diffrn_reflns_theta_max 25.051
_diffrn_reflns_theta_min 2.661
_exptl_absorpt_coefficient_mu 0.357
_exptl_absorpt_correction_T_max 1.00000
_exptl_absorpt_correction_T_min 0.88851
_exptl_absorpt_correction_type multi-scan
_exptl_absorpt_process_details
;
CrysAlisPro 1.171.39.35c (Rigaku Oxford Diffraction, 2017)
Empirical absorption correction using spherical harmonics,
 implemented in SCALE3 ABSPACK scaling algorithm.
;
_exptl_crystal_colour 'clear whiteish colourless'
_exptl_crystal_colour_lustre clear
_exptl_crystal_colour_modifier whiteish
_exptl_crystal_colour_primary colourless
_exptl_crystal_density_diffrn 1.425
_exptl_crystal_description block
_exptl_crystal_F_000 792
_exptl_crystal_size_max 0.02
_exptl_crystal_size_mid 0.01
_exptl_crystal_size_min 0.01
_refine_diff_density_max 0.235
_refine_diff_density_min -0.255
_refine_diff_density_rms 0.057
_refine_ls_extinction_method none
_refine_ls_goodness_of_fit_ref 1.096
_refine_ls_hydrogen_treatment constr
_refine_ls_matrix_type full
_refine_ls_number_parameters 227
_refine_ls_number_reflns 3139
_refine_ls_number_restraints 0
_refine_ls_restrained_S_all 1.096
_refine_ls_R_factor_all 0.0695
_refine_ls_R_factor_gt 0.0554
_refine_ls_shift/su_max 0.000
_refine_ls_shift/su_mean 0.000
_refine_ls_structure_factor_coef Fsqd
_refine_ls_weighting_details 'w=1/[\s^2^(Fo^2^)+(0.0695P)^2^+1.7539P] where P=(Fo^2^+2Fc^2^)/3'
_refine_ls_weighting_scheme calc
_refine_ls_wR_factor_gt 0.1566
_refine_ls_wR_factor_ref 0.1673
_reflns_Friedel_coverage 0.000
_reflns_number_gt 2492
_reflns_number_total 3139
_reflns_threshold_expression 'I > 2\s(I)'
_cod_data_source_file d6ce00015k2.cif
_cod_data_source_block tpd-f13
_cod_depositor_comments 'Adding full bibliography for 7251811--7251812.cif.'
_cod_database_code 7251811
_shelx_shelxl_version_number 2018/3
_shelx_space_group_comment
;
The symmetry employed for this shelxl refinement is uniquely defined
by the following loop, which should always be used as a source of
symmetry information in preference to the above space-group names.
They are only intended as comments.
;
_shelx_estimated_absorpt_t_max 0.996
_shelx_estimated_absorpt_t_min 0.993
_olex2_refinement_description
;
1. Fixed Uiso
 At 1.2 times of:
  All C(H) groups, All C(H,H) groups, All N(H) groups
 At 1.5 times of:
  All O(H) groups
2.a Ternary CH refined with riding coordinates:
 N1(H1)
2.b Secondary CH2 refined with riding coordinates:
 C5(H5A,H5B), C8(H8A,H8B), C1(H1A,H1B), C2(H2A,H2B)
2.c Aromatic/amide H refined with riding coordinates:
 C16(H16), C17(H17), C6(H6), C10(H10), C7(H7), C11(H11), C13(H13), C12(H12)
2.d Idealised tetrahedral OH refined as rotating group:
 O3(H3)
;
_olex2_submission_special_instructions 'No special instructions were received'
_oxdiff_exptl_absorpt_empirical_details
;
Empirical correction (ABSPACK) includes:
- Absorption correction using spherical harmonics
- Frame scaling
;

loop_
_space_group_symop_operation_xyz
'x, y, z'
'-x+1/2, y+1/2, -z+1/2'
'-x, -y, -z'
'x-1/2, -y-1/2, z-1/2'

loop_
_atom_site_label
_atom_site_type_symbol
_atom_site_fract_x
_atom_site_fract_y
_atom_site_fract_z
_atom_site_U_iso_or_equiv
_atom_site_adp_type
_atom_site_occupancy
_atom_site_site_symmetry_order
_atom_site_calc_flag
_atom_site_refinement_flags_posn
_atom_site_refinement_flags_adp
_atom_site_refinement_flags_occupancy
_atom_site_disorder_assembly
_atom_site_disorder_group
S1 S 0.4005(2) 0.57534(5) 0.55445(6) 0.0623(3) Uani 1 1 d . . . . .
Cl1 Cl 0.2353(2) 0.54917(5) 0.05085(7) 0.0734(4) Uani 1 1 d . . . . .
O3 O 0.3727(4) 0.32918(11) 0.22062(18) 0.0533(6) Uani 1 1 d . . . . .
H3 H 0.360129 0.368267 0.229720 0.080 Uiso 1 1 calc R U . . .
O2 O 0.3340(4) 0.44540(12) 0.24172(19) 0.0567(7) Uani 1 1 d . . . . .
O1 O 0.5643(4) 0.53255(11) 0.23681(18) 0.0552(7) Uani 1 1 d . . . . .
N1 N 0.2286(4) 0.62307(13) 0.27298(17) 0.0393(6) Uani 1 1 d . . . . .
H1 H 0.325778 0.585382 0.257584 0.047 Uiso 1 1 calc R U . . .
O4 O 0.6528(5) 0.26055(12) 0.1836(2) 0.0687(8) Uani 1 1 d . . . . .
C5 C 0.3823(6) 0.66903(15) 0.3250(2) 0.0398(7) Uani 1 1 d . . . . .
H5A H 0.302945 0.710734 0.329186 0.048 Uiso 1 1 calc R U . . .
H5B H 0.531675 0.675561 0.295511 0.048 Uiso 1 1 calc R U . . .
C15 C 0.5330(6) 0.47285(16) 0.2294(2) 0.0431(7) Uani 1 1 d . . . . .
C4 C 0.4313(5) 0.64281(15) 0.4153(2) 0.0394(7) Uani 1 1 d . . . . .
C18 C 0.5893(6) 0.31598(15) 0.1998(2) 0.0451(8) Uani 1 1 d . . . . .
C9 C 0.3340(6) 0.66614(16) 0.1255(2) 0.0440(8) Uani 1 1 d . . . . .
C16 C 0.7436(6) 0.43374(16) 0.2052(3) 0.0507(9) Uani 1 1 d . . . . .
H16 H 0.882358 0.457475 0.197152 0.061 Uiso 1 1 calc R U . . .
C3 C 0.3020(6) 0.59357(16) 0.4499(2) 0.0445(8) Uani 1 1 d . . . . .
C17 C 0.7652(6) 0.36965(16) 0.1932(3) 0.0500(8) Uani 1 1 d . . . . .
H17 H 0.917192 0.356318 0.178038 0.060 Uiso 1 1 calc R U . . .
C6 C 0.6120(6) 0.66643(17) 0.4740(2) 0.0479(8) Uani 1 1 d . . . . .
H6 H 0.715681 0.700147 0.461032 0.058 Uiso 1 1 calc R U . . .
C14 C 0.3959(7) 0.62093(17) 0.0624(2) 0.0503(8) Uani 1 1 d . . . . .
C8 C 0.1382(6) 0.65414(17) 0.1893(2) 0.0471(8) Uani 1 1 d . . . . .
H8A H 0.019031 0.626115 0.162241 0.057 Uiso 1 1 calc R U . . .
H8B H 0.062153 0.695107 0.202896 0.057 Uiso 1 1 calc R U . . .
C1 C 0.0235(6) 0.59956(17) 0.3250(2) 0.0490(8) Uani 1 1 d . . . . .
H1A H -0.081769 0.573910 0.287709 0.059 Uiso 1 1 calc R U . . .
H1B H -0.065980 0.636592 0.345755 0.059 Uiso 1 1 calc R U . . .
C10 C 0.4621(7) 0.72423(17) 0.1284(2) 0.0550(9) Uani 1 1 d . . . . .
H10 H 0.422718 0.755544 0.169478 0.066 Uiso 1 1 calc R U . . .
C2 C 0.1044(6) 0.55895(17) 0.4020(2) 0.0514(9) Uani 1 1 d . . . . .
H2A H -0.027670 0.551861 0.440803 0.062 Uiso 1 1 calc R U . . .
H2B H 0.159892 0.517002 0.381997 0.062 Uiso 1 1 calc R U . . .
C7 C 0.6144(7) 0.63369(19) 0.5513(2) 0.0582(10) Uani 1 1 d . . . . .
H7 H 0.720969 0.642273 0.597108 0.070 Uiso 1 1 calc R U . . .
C11 C 0.6451(8) 0.7364(2) 0.0723(3) 0.0659(11) Uani 1 1 d . . . . .
H11 H 0.726700 0.775662 0.074922 0.079 Uiso 1 1 calc R U . . .
C13 C 0.5808(7) 0.6324(2) 0.0061(2) 0.0622(10) Uani 1 1 d . . . . .
H13 H 0.620552 0.601505 -0.035479 0.075 Uiso 1 1 calc R U . . .
C12 C 0.7063(8) 0.6900(2) 0.0122(3) 0.0678(11) Uani 1 1 d . . . . .
H12 H 0.833127 0.697502 -0.024616 0.081 Uiso 1 1 calc R U . . .

loop_
_atom_site_aniso_label
_atom_site_aniso_U_11
_atom_site_aniso_U_22
_atom_site_aniso_U_33
_atom_site_aniso_U_23
_atom_site_aniso_U_13
_atom_site_aniso_U_12
S1 0.0880(8) 0.0552(6) 0.0438(5) 0.0077(4) 0.0017(5) 0.0011(5)
Cl1 0.0941(8) 0.0571(6) 0.0688(7) -0.0151(5) -0.0027(6) -0.0112(5)
O3 0.0495(14) 0.0409(13) 0.0699(17) -0.0032(12) 0.0096(12) -0.0071(10)
O2 0.0356(12) 0.0494(14) 0.0852(19) -0.0083(13) 0.0059(12) 0.0020(10)
O1 0.0479(13) 0.0366(13) 0.0807(18) -0.0105(12) -0.0090(12) 0.0032(10)
N1 0.0353(13) 0.0384(14) 0.0439(15) -0.0012(11) -0.0034(11) 0.0010(10)
O4 0.0738(18) 0.0340(13) 0.098(2) -0.0049(14) 0.0037(16) 0.0048(12)
C5 0.0387(16) 0.0334(15) 0.0472(18) -0.0012(13) -0.0038(14) -0.0020(12)
C15 0.0384(17) 0.0413(18) 0.0492(19) -0.0056(15) -0.0067(14) 0.0016(14)
C4 0.0397(16) 0.0363(16) 0.0422(17) -0.0038(13) 0.0018(13) 0.0047(13)
C18 0.0475(19) 0.0367(17) 0.051(2) 0.0016(14) -0.0031(15) 0.0008(14)
C9 0.0516(19) 0.0432(18) 0.0368(17) 0.0032(14) -0.0071(14) 0.0056(14)
C16 0.0343(16) 0.0408(18) 0.077(3) -0.0046(17) 0.0067(16) -0.0039(13)
C3 0.0520(19) 0.0384(17) 0.0431(18) 0.0019(14) 0.0034(15) 0.0017(14)
C17 0.0372(17) 0.0428(18) 0.070(2) -0.0075(17) 0.0059(16) 0.0038(14)
C6 0.0480(19) 0.0492(19) 0.0464(19) -0.0064(15) -0.0014(15) 0.0010(15)
C14 0.059(2) 0.050(2) 0.0419(19) 0.0004(15) -0.0065(16) 0.0033(16)
C8 0.0426(18) 0.052(2) 0.0464(19) -0.0012(16) -0.0063(15) 0.0062(15)
C1 0.0377(17) 0.0470(19) 0.063(2) -0.0010(17) 0.0011(15) -0.0078(14)
C10 0.072(2) 0.0446(19) 0.048(2) 0.0039(16) -0.0049(18) 0.0034(17)
C2 0.052(2) 0.0427(18) 0.060(2) 0.0035(16) 0.0093(17) -0.0083(15)
C7 0.069(2) 0.063(2) 0.042(2) -0.0065(18) -0.0075(17) 0.0048(19)
C11 0.080(3) 0.061(2) 0.056(2) 0.018(2) -0.007(2) -0.016(2)
C13 0.075(3) 0.067(3) 0.044(2) -0.0018(18) 0.0022(19) 0.011(2)
C12 0.070(3) 0.084(3) 0.049(2) 0.016(2) 0.0086(19) -0.002(2)

loop_
_atom_type_symbol
_atom_type_description
_atom_type_scat_dispersion_real
_atom_type_scat_dispersion_imag
_atom_type_scat_source
C C 0.0033 0.0016 'International Tables Vol C Tables 4.2.6.8 and 6.1.1.4'
H H 0.0000 0.0000 'International Tables Vol C Tables 4.2.6.8 and 6.1.1.4'
Cl Cl 0.1484 0.1585 'International Tables Vol C Tables 4.2.6.8 and 6.1.1.4'
N N 0.0061 0.0033 'International Tables Vol C Tables 4.2.6.8 and 6.1.1.4'
O O 0.0106 0.0060 'International Tables Vol C Tables 4.2.6.8 and 6.1.1.4'
S S 0.1246 0.1234 'International Tables Vol C Tables 4.2.6.8 and 6.1.1.4'

loop_
_geom_angle_atom_site_label_1
_geom_angle_atom_site_label_2
_geom_angle_atom_site_label_3
_geom_angle
_geom_angle_site_symmetry_1
_geom_angle_site_symmetry_3
_geom_angle_publ_flag
C7 S1 C3 91.93(17) . . ?
C18 O3 H3 109.5 . . ?
C5 N1 H1 108.1 . . ?
C5 N1 C8 111.3(2) . . ?
C8 N1 H1 108.1 . . ?
C1 N1 H1 108.1 . . ?
C1 N1 C5 111.3(3) . . ?
C1 N1 C8 109.9(2) . . ?
N1 C5 H5A 109.5 . . ?
N1 C5 H5B 109.5 . . ?
N1 C5 C4 110.8(2) . . ?
H5A C5 H5B 108.1 . . ?
C4 C5 H5A 109.5 . . ?
C4 C5 H5B 109.5 . . ?
O2 C15 C16 120.2(3) . . ?
O1 C15 O2 123.2(3) . . ?
O1 C15 C16 116.6(3) . . ?
C3 C4 C5 122.4(3) . . ?
C3 C4 C6 112.7(3) . . ?
C6 C4 C5 124.9(3) . . ?
O3 C18 C17 119.3(3) . . ?
O4 C18 O3 121.8(3) . . ?
O4 C18 C17 118.9(3) . . ?
C14 C9 C8 122.4(3) . . ?
C14 C9 C10 117.4(3) . . ?
C10 C9 C8 120.1(3) . . ?
C15 C16 H16 114.9 . . ?
C17 C16 C15 130.1(3) . . ?
C17 C16 H16 114.9 . . ?
C4 C3 S1 111.1(3) . . ?
C4 C3 C2 124.0(3) . . ?
C2 C3 S1 124.9(3) . . ?
C18 C17 H17 114.3 . . ?
C16 C17 C18 131.4(3) . . ?
C16 C17 H17 114.3 . . ?
C4 C6 H6 124.0 . . ?
C7 C6 C4 112.0(3) . . ?
C7 C6 H6 124.0 . . ?
C9 C14 Cl1 120.3(3) . . ?
C13 C14 Cl1 118.4(3) . . ?
C13 C14 C9 121.3(4) . . ?
N1 C8 H8A 109.1 . . ?
N1 C8 H8B 109.1 . . ?
C9 C8 N1 112.5(3) . . ?
C9 C8 H8A 109.1 . . ?
C9 C8 H8B 109.1 . . ?
H8A C8 H8B 107.8 . . ?
N1 C1 H1A 109.2 . . ?
N1 C1 H1B 109.2 . . ?
N1 C1 C2 111.9(3) . . ?
H1A C1 H1B 107.9 . . ?
C2 C1 H1A 109.2 . . ?
C2 C1 H1B 109.2 . . ?
C9 C10 H10 119.1 . . ?
C11 C10 C9 121.7(4) . . ?
C11 C10 H10 119.1 . . ?
C3 C2 C1 109.1(3) . . ?
C3 C2 H2A 109.9 . . ?
C3 C2 H2B 109.9 . . ?
C1 C2 H2A 109.9 . . ?
C1 C2 H2B 109.9 . . ?
H2A C2 H2B 108.3 . . ?
S1 C7 H7 123.9 . . ?
C6 C7 S1 112.3(3) . . ?
C6 C7 H7 123.9 . . ?
C10 C11 H11 120.3 . . ?
C12 C11 C10 119.5(4) . . ?
C12 C11 H11 120.3 . . ?
C14 C13 H13 120.3 . . ?
C14 C13 C12 119.5(4) . . ?
C12 C13 H13 120.3 . . ?
C11 C12 C13 120.5(4) . . ?
C11 C12 H12 119.7 . . ?
C13 C12 H12 119.7 . . ?

loop_
_geom_bond_atom_site_label_1
_geom_bond_atom_site_label_2
_geom_bond_distance
_geom_bond_site_symmetry_2
_geom_bond_publ_flag
S1 C3 1.725(3) . ?
S1 C7 1.700(4) . ?
Cl1 C14 1.738(4) . ?
O3 H3 0.8200 . ?
O3 C18 1.291(4) . ?
O2 C15 1.270(4) . ?
O1 C15 1.247(4) . ?
N1 H1 0.9800 . ?
N1 C5 1.499(4) . ?
N1 C8 1.512(4) . ?
N1 C1 1.494(4) . ?
O4 C18 1.223(4) . ?
C5 H5A 0.9700 . ?
C5 H5B 0.9700 . ?
C5 C4 1.504(4) . ?
C15 C16 1.483(5) . ?
C4 C3 1.361(5) . ?
C4 C6 1.428(5) . ?
C18 C17 1.487(5) . ?
C9 C14 1.390(5) . ?
C9 C8 1.505(5) . ?
C9 C10 1.396(5) . ?
C16 H16 0.9300 . ?
C16 C17 1.338(5) . ?
C3 C2 1.498(5) . ?
C17 H17 0.9300 . ?
C6 H6 0.9300 . ?
C6 C7 1.362(5) . ?
C14 C13 1.382(5) . ?
C8 H8A 0.9700 . ?
C8 H8B 0.9700 . ?
C1 H1A 0.9700 . ?
C1 H1B 0.9700 . ?
C1 C2 1.509(5) . ?
C10 H10 0.9300 . ?
C10 C11 1.376(6) . ?
C2 H2A 0.9700 . ?
C2 H2B 0.9700 . ?
C7 H7 0.9300 . ?
C11 H11 0.9300 . ?
C11 C12 1.373(6) . ?
C13 H13 0.9300 . ?
C13 C12 1.383(6) . ?
C12 H12 0.9300 . ?

loop_
_geom_torsion_atom_site_label_1
_geom_torsion_atom_site_label_2
_geom_torsion_atom_site_label_3
_geom_torsion_atom_site_label_4
_geom_torsion
_geom_torsion_site_symmetry_1
_geom_torsion_site_symmetry_2
_geom_torsion_site_symmetry_3
_geom_torsion_site_symmetry_4
_geom_torsion_publ_flag
S1 C3 C2 C1 164.0(3) . . . . ?
Cl1 C14 C13 C12 177.9(3) . . . . ?
O3 C18 C17 C16 -0.1(6) . . . . ?
O2 C15 C16 C17 -0.2(6) . . . . ?
O1 C15 C16 C17 179.5(4) . . . . ?
N1 C5 C4 C3 -15.8(4) . . . . ?
N1 C5 C4 C6 165.1(3) . . . . ?
N1 C1 C2 C3 48.0(4) . . . . ?
O4 C18 C17 C16 178.4(4) . . . . ?
C5 N1 C8 C9 68.3(3) . . . . ?
C5 N1 C1 C2 -65.2(3) . . . . ?
C5 C4 C3 S1 -179.5(2) . . . . ?
C5 C4 C3 C2 2.0(5) . . . . ?
C5 C4 C6 C7 179.7(3) . . . . ?
C15 C16 C17 C18 -0.1(7) . . . . ?
C4 C3 C2 C1 -17.7(5) . . . . ?
C4 C6 C7 S1 -0.5(4) . . . . ?
C9 C14 C13 C12 -0.3(6) . . . . ?
C9 C10 C11 C12 -0.8(6) . . . . ?
C3 S1 C7 C6 0.3(3) . . . . ?
C3 C4 C6 C7 0.5(4) . . . . ?
C6 C4 C3 S1 -0.3(4) . . . . ?
C6 C4 C3 C2 -178.8(3) . . . . ?
C14 C9 C8 N1 91.2(4) . . . . ?
C14 C9 C10 C11 -0.9(5) . . . . ?
C14 C13 C12 C11 -1.4(6) . . . . ?
C8 N1 C5 C4 168.9(2) . . . . ?
C8 N1 C1 C2 171.0(3) . . . . ?
C8 C9 C14 Cl1 3.6(5) . . . . ?
C8 C9 C14 C13 -178.2(3) . . . . ?
C8 C9 C10 C11 178.8(3) . . . . ?
C1 N1 C5 C4 45.9(3) . . . . ?
C1 N1 C8 C9 -167.9(3) . . . . ?
C10 C9 C14 Cl1 -176.8(3) . . . . ?
C10 C9 C14 C13 1.5(5) . . . . ?
C10 C9 C8 N1 -88.5(4) . . . . ?
C10 C11 C12 C13 2.0(6) . . . . ?
C7 S1 C3 C4 0.0(3) . . . . ?
C7 S1 C3 C2 178.5(3) . . . . ?
